data_2007724
loop_
_publ_author_name
'Blake, Alexander J.'
'Li, Wan-Sheung'
'Lippolis, Vito'
'Parsons, Simon'
'Schr\"oder, Martin'

_publ_section_title
;
 Dichloro(\m-[18]aneN~2~S~4~)dipalladium(II) Bis(triiodide)
;
_journal_issue 10
_journal_name_full 'Acta Crystallographica Section C'
_journal_page_first 1408
_journal_page_last 1410
_journal_paper_doi 10.1107/S0108270198005927
_journal_volume 54
_journal_year 1998
_chemical_formula_iupac '[Pd2 Cl2 (C12 H26 N2 S4)] (I3)2'
_chemical_formula_moiety 'C12 H26 Cl2 N2 Pd2 S4 2+, 2I3 1-'
_chemical_formula_sum 'C12 H26 Cl2 I6 N2 Pd2 S4'
_chemical_formula_weight 1371.69
_chemical_name_systematic
;
 ?
;
_space_group_IT_number 14
_symmetry_cell_setting monoclinic
_symmetry_space_group_name_Hall '-P 2ybc'
_symmetry_space_group_name_H-M 'P 1 21/c 1'
_audit_creation_method SHELXL-97
_cell_angle_alpha 90.00
_cell_angle_beta 92.443(9)
_cell_angle_gamma 90.00
_cell_formula_units_Z 2
_cell_length_a 7.2501(5)
_cell_length_b 22.9170(2)
_cell_length_c 9.1648(7)
_cell_measurement_reflns_used 48
_cell_measurement_temperature 220(2)
_cell_measurement_theta_max 16
_cell_measurement_theta_min 14
_cell_volume 1521.35(16)
_computing_cell_refinement STADI4
_computing_data_collection 'STADI4 (Stoe & Cie, 1995a)'
_computing_data_reduction 'X-RED (Stoe & Cie, 1995b)'
_computing_molecular_graphics 'SHELXTL/PC (Sheldrick, 1994)'
_computing_publication_material SHELXL97
_computing_structure_refinement 'SHELXL97 (Sheldrick, 1997)'
_computing_structure_solution 'SHELXS97 (Sheldrick, 1990)'
_diffrn_ambient_temperature 220(2)
_diffrn_measured_fraction_theta_full 0.863
_diffrn_measured_fraction_theta_max 0.863
_diffrn_measurement_device_type 'Stoe Stadi-4 four-circle'
_diffrn_measurement_method \w/\q
_diffrn_radiation_monochromator graphite
_diffrn_radiation_source 'fine-focus sealed tube'
_diffrn_radiation_type MoK\a
_diffrn_radiation_wavelength 0.71073
_diffrn_reflns_av_R_equivalents 0.031
_diffrn_reflns_av_sigmaI/netI 0.0342
_diffrn_reflns_limit_h_max 8
_diffrn_reflns_limit_h_min -8
_diffrn_reflns_limit_k_max 27
_diffrn_reflns_limit_k_min 0
_diffrn_reflns_limit_l_max 10
_diffrn_reflns_limit_l_min 0
_diffrn_reflns_number 2600
_diffrn_reflns_theta_full 25.03
_diffrn_reflns_theta_max 25.03
_diffrn_reflns_theta_min 2.81
_diffrn_standards_decay_% 'random variation: +-5%'
_diffrn_standards_interval_time 60
_diffrn_standards_number 3
_exptl_absorpt_coefficient_mu 7.727
_exptl_absorpt_correction_T_max 0.629
_exptl_absorpt_correction_T_min 0.364
_exptl_absorpt_correction_type '\y scans (North et al., 1968)'
_exptl_crystal_colour red--brown
_exptl_crystal_density_diffrn 2.994
_exptl_crystal_density_method 'not measured'
_exptl_crystal_description lath
_exptl_crystal_F_000 1240
_exptl_crystal_size_max 0.54
_exptl_crystal_size_mid 0.16
_exptl_crystal_size_min 0.06
_refine_diff_density_max 1.34
_refine_diff_density_min -0.77
_refine_ls_extinction_coef 0.00020(6)
_refine_ls_extinction_method SHELXL97
_refine_ls_goodness_of_fit_ref 1.030
_refine_ls_hydrogen_treatment 'H atoms: see below'
_refine_ls_matrix_type full
_refine_ls_number_parameters 141
_refine_ls_number_reflns 2384
_refine_ls_number_restraints 7
_refine_ls_restrained_S_all 1.029
_refine_ls_R_factor_all 0.051
_refine_ls_R_factor_gt 0.035
_refine_ls_shift/su_max 0.010
_refine_ls_shift/su_mean 0.000
_refine_ls_structure_factor_coef Fsqd
_refine_ls_weighting_details 'w = 1/[\s^2^(Fo^2^)+(0.045P)^2^+6.29P] where P = (Fo^2^+2Fc^2^)/3'
_refine_ls_weighting_scheme calc
_refine_ls_wR_factor_ref 0.087
_reflns_number_gt 1911
_reflns_number_total 2384
_reflns_threshold_expression I>2\s(I)
_cod_data_source_file fg1461.cif
_cod_data_source_block fg1461
_cod_depositor_comments
;
The following automatic conversions were performed:
'_geom_bond_publ_flag' value 'Yes' changed to 'yes' according to
'/home/saulius/struct/CIF-dictionaries/cif_core.dic' dictionary named
'cif_core.dic' version 2.4.1 from 2010-06-29 (6 times).

Automatic conversion script
Id: cif_fix_enum 1527 2010-12-29 10:47:43Z saulius 

The following automatic conversions were performed:

'_geom_bond_publ_flag' value 'Yes' changed to 'yes' according to
/home/saulius/struct/CIF-dictionaries/cif_core.dic dictionary named
'cif_core.dic' version 2.4.1 from 2010-06-29 (6
times).

'_geom_angle_publ_flag' value 'Yes' changed to 'yes'
according to /home/saulius/struct/CIF-dictionaries/cif_core.dic
dictionary named 'cif_core.dic' version 2.4.1 from 2010-06-29 (2
times).

'_geom_torsion_publ_flag' value 'Yes' changed to 'yes'
according to /home/saulius/struct/CIF-dictionaries/cif_core.dic
dictionary named 'cif_core.dic' version 2.4.1 from 2010-06-29 (8
times).

Automatic conversion script
Id: cif_fix_values 1715 2011-07-08 13:25:40Z adriana 

The following automatic conversions were performed:

'_refine_ls_weighting_scheme' value 'calc w =
1/[\s^2^(Fo^2^)+(0.045P)^2^+6.29P] where P = (Fo^2^+2Fc^2^)/3' was
changed to 'calc'. New tag '_refine_ls_weighting_details' was
created. The value of the new tag was set to 'w =
1/[\s^2^(Fo^2^)+(0.045P)^2^+6.29P] where P = (Fo^2^+2Fc^2^)/3'.

Automatic conversion script
Id: cif_fix_values 3143 2015-03-26 13:38:13Z robertas 
;
_cod_original_sg_symbol_H-M 'P 21/c'
_cod_database_code 2007724

loop_
_symmetry_equiv_pos_as_xyz
'x, y, z'
'-x, y+1/2, -z+1/2'
'-x, -y, -z'
'x, -y-1/2, z-1/2'

loop_
_atom_site_label
_atom_site_fract_x
_atom_site_fract_y
_atom_site_fract_z
_atom_site_U_iso_or_equiv
_atom_site_adp_type
_atom_site_calc_flag
_atom_site_refinement_flags
_atom_site_occupancy
_atom_site_disorder_assembly
_atom_site_disorder_group
_atom_site_type_symbol
Pd 1.01977(5) 0.55764(2) 0.32168(4) 0.02496(10) Uani d D 1 . . Pd
S1 0.83277(18) 0.37403(6) 0.52786(13) 0.0256(3) Uani d . 1 . . S
C2 0.8732(7) 0.3981(2) 0.3435(5) 0.0298(14) Uani d . 1 . . C
H2A 0.9993 0.4132 0.3389 0.036 Uiso calc R 1 . . H
H2B 0.8603 0.3649 0.2763 0.036 Uiso calc R 1 . . H
C3 0.7359(7) 0.4456(2) 0.2972(6) 0.0303(14) Uani d . 1 . . C
H3A 0.6969 0.4668 0.3835 0.036 Uiso calc R 1 . . H
H3B 0.6263 0.4279 0.2490 0.036 Uiso calc R 1 . . H
S4 0.8430(2) 0.49618(6) 0.17191(13) 0.0325(4) Uani d . 1 . . S
C5 0.6476(9) 0.5475(3) 0.1392(6) 0.0451(18) Uani d . 1 . . C
H5A 0.6690 0.5711 0.0523 0.054 Uiso calc R 1 . . H
H5B 0.5332 0.5254 0.1212 0.054 Uiso calc R 1 . . H
C6 0.6278(8) 0.5865(2) 0.2670(7) 0.0399(16) Uani d . 1 . . C
H6A 0.5927 0.5636 0.3519 0.048 Uiso calc R 1 . . H
H6B 0.5313 0.6155 0.2455 0.048 Uiso calc R 1 . . H
N7 0.8088(6) 0.61629(19) 0.2993(4) 0.0304(12) Uani d . 1 . . N
H7N 0.8321 0.6395 0.2204 0.036 Uiso calc R 1 . . H
C8 0.8017(8) 0.6552(2) 0.4297(6) 0.0311(14) Uani d . 1 . . C
H8A 0.7676 0.6326 0.5153 0.037 Uiso calc R 1 . . H
H8B 0.7094 0.6859 0.4122 0.037 Uiso calc R 1 . . H
C9 0.9920(8) 0.6819(2) 0.4560(6) 0.0331(15) Uani d . 1 . . C
H9A 0.9938 0.7052 0.5458 0.040 Uiso calc R 1 . . H
H9B 1.0187 0.7080 0.3748 0.040 Uiso calc R 1 . . H
ClA 1.26554(10) 0.48929(4) 0.3173(4) 0.0140(4) Uani d PD 0.25 A 1 Cl
ClB 1.26269(10) 0.48949(4) 0.3645(4) 0.0140(4) Uani d PD 0.25 A 2 Cl
ClC 1.26790(10) 0.49025(4) 0.3141(5) 0.0140(4) Uani d PD 0.25 A 3 Cl
ClD 1.26782(11) 0.49040(5) 0.3503(4) 0.0140(4) Uani d PD 0.25 A 4 Cl
I1 1.68251(6) 0.82350(2) 0.32977(4) 0.04175(11) Uani d . 1 . . I
I2 1.41722(5) 0.74602(2) 0.19348(3) 0.02914(9) Uani d . 1 . . I
I3 1.16810(5) 0.65639(2) 0.05332(4) 0.03699(10) Uani d . 1 . . I

loop_
_atom_site_aniso_label
_atom_site_aniso_U_11
_atom_site_aniso_U_22
_atom_site_aniso_U_33
_atom_site_aniso_U_12
_atom_site_aniso_U_13
_atom_site_aniso_U_23
Pd 0.03044(19) 0.01738(19) 0.02706(18) -0.00296(18) 0.00118(15) -0.00299(16)
S1 0.0311(6) 0.0171(6) 0.0285(6) -0.0047(6) -0.0006(5) -0.0002(5)
C2 0.031(3) 0.030(3) 0.029(2) -0.005(3) 0.002(2) 0.001(2)
C3 0.025(2) 0.023(3) 0.043(3) -0.005(2) -0.006(2) 0.009(2)
S4 0.0521(8) 0.0226(7) 0.0222(6) -0.0081(7) -0.0045(6) 0.0010(5)
C5 0.060(4) 0.030(3) 0.044(3) -0.005(3) -0.015(3) 0.010(3)
C6 0.038(3) 0.015(3) 0.065(4) -0.002(3) -0.022(3) 0.001(3)
N7 0.043(2) 0.019(2) 0.029(2) 0.003(2) -0.0053(19) 0.0065(18)
C8 0.037(3) 0.019(3) 0.036(3) 0.004(2) -0.005(2) -0.001(2)
C9 0.040(3) 0.024(3) 0.034(3) 0.003(3) -0.010(2) -0.006(2)
ClA 0.0156(5) 0.0120(6) 0.0142(9) -0.0008(5) -0.0003(5) 0.0000(6)
ClB 0.0156(5) 0.0120(6) 0.0142(9) -0.0008(5) -0.0003(5) 0.0000(6)
ClC 0.0156(5) 0.0120(6) 0.0142(9) -0.0008(5) -0.0003(5) 0.0000(6)
ClD 0.0156(5) 0.0120(6) 0.0142(9) -0.0008(5) -0.0003(5) 0.0000(6)
I1 0.0495(2) 0.0349(2) 0.0415(2) -0.01268(19) 0.00817(17) -0.00229(17)
I2 0.03508(17) 0.02483(18) 0.02745(16) 0.00512(16) 0.00048(13) 0.00284(13)
I3 0.0422(2) 0.0398(2) 0.02853(17) -0.00616(18) -0.00302(14) 0.00156(15)

loop_
_atom_type_symbol
_atom_type_description
_atom_type_scat_dispersion_real
_atom_type_scat_dispersion_imag
_atom_type_scat_source
C C 0.0033 0.0016 'International Tables Vol C Tables 4.2.6.8 and 6.1.1.4'
H H 0.0000 0.0000 'International Tables Vol C Tables 4.2.6.8 and 6.1.1.4'
N N 0.0061 0.0033 'International Tables Vol C Tables 4.2.6.8 and 6.1.1.4'
S S 0.1246 0.1234 'International Tables Vol C Tables 4.2.6.8 and 6.1.1.4'
Cl Cl 0.1484 0.1585 'International Tables Vol C Tables 4.2.6.8 and 6.1.1.4'
Pd Pd -0.9988 1.0072 'International Tables Vol C Tables 4.2.6.8 and 6.1.1.4'
I I -0.4742 1.8119 'International Tables Vol C Tables 4.2.6.8 and 6.1.1.4'

loop_
_geom_angle_atom_site_label_1
_geom_angle_atom_site_label_2
_geom_angle_atom_site_label_3
_geom_angle_site_symmetry_1
_geom_angle_site_symmetry_3
_geom_angle
_geom_angle_publ_flag
S1 Pd S4 3_766 . 173.44(5) y
S1 Pd N7 3_766 . 86.53(13) y
S4 Pd N7 . . 86.99(13) y
S1 Pd I3 3_766 . 80.53(3) y
S4 Pd I3 . . 98.85(3) y
N7 Pd I3 . . 75.99(12) y
N7 Pd ClB . . 176.24(14) ?
S4 Pd ClB . . 94.92(7) ?
S1 Pd ClB 3_766 . 91.49(7) ?
N7 Pd ClA . . 173.26(15) ?
S4 Pd ClA . . 89.17(7) ?
S1 Pd ClA 3_766 . 97.38(7) ?
N7 Pd ClC . . 172.52(16) ?
S4 Pd ClC . . 89.31(8) ?
S1 Pd ClC 3_766 . 97.24(8) ?
N7 Pd ClD . . 179.10(14) ?
S4 Pd ClD . . 93.92(7) ?
S1 Pd ClD 3_766 . 92.56(7) ?
C9 S1 C2 3_766 . 98.7(3) ?
C9 S1 Pd 3_766 3_766 97.24(18) ?
C2 S1 Pd . 3_766 105.08(18) ?
C3 C2 S1 . . 110.3(4) ?
C2 C3 S4 . . 109.8(4) ?
C3 S4 C5 . . 99.3(3) ?
C3 S4 Pd . . 104.63(17) ?
C5 S4 Pd . . 96.3(2) ?
C6 C5 S4 . . 110.6(4) ?
C5 C6 N7 . . 108.5(5) ?
C8 N7 C6 . . 111.8(4) ?
C8 N7 Pd . . 111.3(3) ?
C6 N7 Pd . . 111.5(3) ?
N7 C8 C9 . . 107.8(4) ?
C8 C9 S1 . 3_766 110.9(4) ?
I1 I2 I3 . . 174.55(2) yes
Pd I3 I2 . . 109.66(2) yes

loop_
_geom_bond_atom_site_label_1
_geom_bond_atom_site_label_2
_geom_bond_site_symmetry_2
_geom_bond_distance
_geom_bond_publ_flag
Pd S1 3_766 2.3175(13) yes
Pd S4 . 2.3153(14) yes
Pd N7 . 2.040(4) yes
Pd I3 . 3.5429(6) yes
Pd ClA . 2.3741(8) ?
Pd ClB . 2.3740(8) ?
Pd ClC . 2.3742(8) ?
Pd ClD . 2.3743(9) ?
S1 C9 3_766 1.807(6) ?
S1 C2 . 1.813(5) ?
C2 C3 . 1.524(7) ?
C3 S4 . 1.827(5) ?
S4 C5 . 1.856(7) ?
C5 C6 . 1.485(8) ?
C6 N7 . 1.497(7) ?
N7 C8 . 1.493(7) ?
C8 C9 . 1.520(8) ?
C9 S1 3_766 1.807(6) ?
I1 I2 . 2.8649(6) yes
I2 I3 . 2.9889(5) yes

loop_
_geom_torsion_atom_site_label_1
_geom_torsion_atom_site_label_2
_geom_torsion_atom_site_label_3
_geom_torsion_atom_site_label_4
_geom_torsion_site_symmetry_1
_geom_torsion_site_symmetry_4
_geom_torsion
_geom_torsion_publ_flag
C9 S1 C2 C3 3_766 . 178.2(4) yes
S1 C2 C3 S4 . . 148.3(3) yes
C2 C3 S4 C5 . . -179.3(4) yes
C3 S4 C5 C6 . . 75.6(5) yes
S4 C5 C6 N7 . . 54.9(5) yes
C5 C6 N7 C8 . . -178.4(4) yes
C6 N7 C8 C9 . . 178.5(4) yes
N7 C8 C9 S1 . 3_766 -54.6(5) yes
